data_7132265
loop_
_publ_author_name
'Zeh, Vivien'
'Schneider, Johannes Stephan'
'Bachmann, Jonas'
'Krummenacher, Ivo'
'Braunschweig, Holger'
'Helten, Holger'

_publ_section_title
;
 Poly(ferrocenylene iminoborane): an inorganic--organic hybrid polymer
 comprising a backbone of moderately interacting ferrocenes
;
_journal_name_full 'Chemical Communications'
_journal_paper_doi 10.1039/D3CC03523A
_journal_year 2023
_chemical_formula_moiety 'C29 H30 B Fe2 N'
_chemical_formula_sum 'C29 H30 B Fe2 N'
_chemical_formula_weight 515.05
_space_group_crystal_system triclinic
_space_group_IT_number 2
_space_group_name_Hall '-P 1'
_space_group_name_H-M_alt 'P -1'
_atom_sites_solution_hydrogens geom
_atom_sites_solution_primary dual
_atom_sites_solution_secondary difmap
_audit_creation_method SHELXL-2018/3
_audit_update_record
;
2023-06-29 deposited with the CCDC.	2023-10-24 downloaded from the CCDC.
;
_cell_angle_alpha 82.913(17)
_cell_angle_beta 86.11(2)
_cell_angle_gamma 78.996(11)
_cell_formula_units_Z 2
_cell_length_a 7.5682(16)
_cell_length_b 11.052(4)
_cell_length_c 14.463(5)
_cell_measurement_reflns_used 9242
_cell_measurement_temperature 100(2)
_cell_measurement_theta_max 26.42
_cell_measurement_theta_min 2.23
_cell_volume 1177.2(6)
_computing_cell_refinement 'Saint+ ver. 7.34A (Bruker AXS)'
_computing_data_collection 'APEX2 ver. 2010.3 (Bruker AXS)'
_computing_data_reduction 'Saint+ ver. 7.34A (Bruker AXS)'
_computing_molecular_graphics 'ShelXLe (Huebschle et all, 2011)'
_computing_publication_material 'SHELXL-2018/3 (Sheldrick, 2018)'
_computing_structure_refinement 'SHELXL-2018/3 (Sheldrick, 2018)'
_computing_structure_solution 'SHELXT 2014/5 (Sheldrick, 2014)'
_diffrn_ambient_temperature 100(2)
_diffrn_detector_area_resol_mean 8.333
_diffrn_measured_fraction_theta_full 0.998
_diffrn_measured_fraction_theta_max 0.997
_diffrn_measurement_device_type 'Bruker APEX-II CCD'
_diffrn_measurement_method '\f and \w scans'
_diffrn_radiation_type MoK\a
_diffrn_radiation_wavelength 0.71073
_diffrn_reflns_av_R_equivalents 0.0497
_diffrn_reflns_av_unetI/netI 0.0324
_diffrn_reflns_Laue_measured_fraction_full 0.998
_diffrn_reflns_Laue_measured_fraction_max 0.997
_diffrn_reflns_limit_h_max 9
_diffrn_reflns_limit_h_min -6
_diffrn_reflns_limit_k_max 13
_diffrn_reflns_limit_k_min -13
_diffrn_reflns_limit_l_max 18
_diffrn_reflns_limit_l_min -18
_diffrn_reflns_number 26437
_diffrn_reflns_point_group_measured_fraction_full 0.998
_diffrn_reflns_point_group_measured_fraction_max 0.997
_diffrn_reflns_theta_full 26.000
_diffrn_reflns_theta_max 26.436
_diffrn_reflns_theta_min 1.420
_diffrn_source 'rotating-anode X-ray tube'
_exptl_absorpt_coefficient_mu 1.250
_exptl_absorpt_correction_T_max 0.7454
_exptl_absorpt_correction_T_min 0.6008
_exptl_absorpt_correction_type multi-scan
_exptl_absorpt_process_details
;
SADABS 2016/2: Krause, L., Herbst-Irmer, R., Sheldrick G.M. & Stalke D.,
 J. Appl. Cryst. 48 (2015) 3-10
;
_exptl_crystal_colour orange
_exptl_crystal_density_diffrn 1.453
_exptl_crystal_description block
_exptl_crystal_F_000 536
_exptl_crystal_size_max 0.816
_exptl_crystal_size_mid 0.501
_exptl_crystal_size_min 0.300
_refine_diff_density_max 0.497
_refine_diff_density_min -0.365
_refine_diff_density_rms 0.071
_refine_ls_extinction_method none
_refine_ls_goodness_of_fit_ref 1.039
_refine_ls_hydrogen_treatment constr
_refine_ls_matrix_type full
_refine_ls_number_parameters 320
_refine_ls_number_reflns 4843
_refine_ls_number_restraints 7
_refine_ls_restrained_S_all 1.040
_refine_ls_R_factor_all 0.0324
_refine_ls_R_factor_gt 0.0308
_refine_ls_shift/su_max 0.002
_refine_ls_shift/su_mean 0.000
_refine_ls_structure_factor_coef Fsqd
_refine_ls_weighting_details 'w=1/[\s^2^(Fo^2^)+(0.0374P)^2^+1.0588P] where P=(Fo^2^+2Fc^2^)/3'
_refine_ls_weighting_scheme calc
_refine_ls_wR_factor_gt 0.0809
_refine_ls_wR_factor_ref 0.0820
_reflns_Friedel_coverage 0.000
_reflns_number_gt 4580
_reflns_number_total 4843
_reflns_threshold_expression 'I > 2\s(I)'
_cod_data_source_file d3cc03523a2.cif
_cod_data_source_block test1_a
_cod_database_code 7132265
_shelx_shelxl_version_number 2018/3
_shelx_space_group_comment
;
The symmetry employed for this shelxl refinement is uniquely defined
by the following loop, which should always be used as a source of
symmetry information in preference to the above space-group names.
They are only intended as comments.
;

loop_
_space_group_symop_operation_xyz
'x, y, z'
'-x, -y, -z'

loop_
_atom_site_label
_atom_site_type_symbol
_atom_site_fract_x
_atom_site_fract_y
_atom_site_fract_z
_atom_site_U_iso_or_equiv
_atom_site_adp_type
_atom_site_occupancy
_atom_site_site_symmetry_order
_atom_site_calc_flag
_atom_site_refinement_flags_posn
_atom_site_refinement_flags_adp
_atom_site_refinement_flags_occupancy
_atom_site_disorder_assembly
_atom_site_disorder_group
B1_1 B 0.8332(5) 0.6395(3) 0.7372(3) 0.0115(11) Uani 0.480(6) 1 d D . P A 1
N2_1 N 0.7676(4) 0.7337(3) 0.7939(2) 0.0133(10) Uani 0.480(6) 1 d . . P A 1
H2_1 H 0.789249 0.808571 0.775293 0.016 Uiso 0.480(6) 1 calc R U P A 1
N1_1 N 0.8369(4) 0.7322(3) 0.7274(2) 0.0137(9) Uani 0.520(6) 1 d . . P A 2
H1_1 H 0.812939 0.811059 0.736652 0.016 Uiso 0.520(6) 1 calc R U P A 2
B2_1 B 0.7605(5) 0.6473(3) 0.7903(3) 0.0129(10) Uani 0.520(6) 1 d D . P A 2
Fe1_1 Fe 0.88148(3) 0.75044(2) 0.51221(2) 0.01434(8) Uani 1 1 d . . . . .
C1_1 C 0.9533(3) 0.6960(3) 0.64810(14) 0.0406(7) Uani 1 1 d . . . . .
Fe2_1 Fe 0.40820(3) 0.81222(2) 0.90359(2) 0.01282(8) Uani 1 1 d . . . . .
C2_1 C 1.0188(3) 0.6002(2) 0.59134(15) 0.0302(5) Uani 1 1 d . . . . .
H2A_1 H 0.990663 0.519325 0.600249 0.036 Uiso 1 1 calc R U . . .
C3_1 C 1.1330(3) 0.64488(19) 0.51924(13) 0.0229(4) Uani 1 1 d . . . . .
H3_1 H 1.194974 0.599208 0.471535 0.027 Uiso 1 1 calc R U . . .
C4_1 C 1.1392(3) 0.7686(2) 0.53020(15) 0.0268(4) Uani 1 1 d . . . . .
H4_1 H 1.206396 0.821059 0.491493 0.032 Uiso 1 1 calc R U . . .
C5_1 C 1.0278(3) 0.8009(2) 0.60896(19) 0.0399(6) Uani 1 1 d . . . . .
H5_1 H 1.006121 0.879477 0.632016 0.048 Uiso 1 1 calc R U . . .
C6_1 C 0.6079(2) 0.80711(18) 0.51173(14) 0.0231(4) Uani 1 1 d . . . . .
H6_1 H 0.527879 0.811194 0.565242 0.028 Uiso 1 1 calc R U . . .
C7_1 C 0.6614(3) 0.70403(18) 0.45979(13) 0.0209(4) Uani 1 1 d . . . . .
H7_1 H 0.622473 0.626620 0.472500 0.025 Uiso 1 1 calc R U . . .
C8_1 C 0.7826(3) 0.7362(2) 0.38581(14) 0.0294(5) Uani 1 1 d . . . . .
H8_1 H 0.839160 0.684063 0.340667 0.035 Uiso 1 1 calc R U . . .
C9_1 C 0.8044(3) 0.8585(2) 0.39089(17) 0.0377(6) Uani 1 1 d . . . . .
H9_1 H 0.878144 0.903412 0.349619 0.045 Uiso 1 1 calc R U . . .
C10_1 C 0.6974(3) 0.9034(2) 0.4681(2) 0.0373(6) Uani 1 1 d . . . . .
H10_1 H 0.687124 0.983657 0.487501 0.045 Uiso 1 1 calc R U . . .
C11_1 C 0.6662(3) 0.7150(3) 0.88123(14) 0.0330(5) Uani 1 1 d . . . . .
C12_1 C 0.5581(3) 0.63959(18) 0.93541(16) 0.0283(5) Uani 1 1 d . . . . .
H12_1 H 0.531861 0.564331 0.919319 0.034 Uiso 1 1 calc R U . . .
C13_1 C 0.4952(3) 0.69454(18) 1.01765(13) 0.0230(4) Uani 1 1 d . . . . .
H13_1 H 0.420504 0.662506 1.066380 0.028 Uiso 1 1 calc R U . . .
C14_1 C 0.5634(3) 0.80563(18) 1.01442(14) 0.0241(4) Uani 1 1 d . . . . .
H14_1 H 0.542844 0.861436 1.060642 0.029 Uiso 1 1 calc R U . . .
C15_1 C 0.6677(3) 0.8188(2) 0.92988(15) 0.0304(5) Uani 1 1 d . . . . .
H15_1 H 0.728390 0.885691 0.909261 0.036 Uiso 1 1 calc R U . . .
C16_1 C 0.2939(3) 0.87522(19) 0.77805(13) 0.0227(4) Uani 1 1 d . . . . .
H16_1 H 0.350308 0.865604 0.718020 0.027 Uiso 1 1 calc R U . . .
C17_1 C 0.1956(3) 0.79153(18) 0.83107(14) 0.0224(4) Uani 1 1 d . . . . .
H17_1 H 0.174588 0.716024 0.812753 0.027 Uiso 1 1 calc R U . . .
C18_1 C 0.1336(3) 0.8403(2) 0.91666(15) 0.0249(4) Uani 1 1 d . . . . .
H18_1 H 0.063970 0.803288 0.965415 0.030 Uiso 1 1 calc R U . . .
C19_1 C 0.1949(3) 0.95454(19) 0.91583(15) 0.0271(4) Uani 1 1 d . . . . .
H19_1 H 0.173443 1.007162 0.964180 0.033 Uiso 1 1 calc R U . . .
C20_1 C 0.2935(3) 0.97616(18) 0.83037(15) 0.0276(5) Uani 1 1 d . . . . .
H20_1 H 0.349329 1.045779 0.811411 0.033 Uiso 1 1 calc R U . . .
C1_2 C 0.7865(3) 0.50228(17) 0.76912(14) 0.0236(4) Uani 1 1 d D . . . .
C2_2 C 0.9217(3) 0.41237(17) 0.81378(14) 0.0223(4) Uani 1 1 d D . . . .
C3_2 C 0.9186(2) 0.28661(17) 0.81393(13) 0.0188(4) Uani 1 1 d . . . . .
H3_2 H 1.010326 0.226968 0.844127 0.023 Uiso 1 1 calc R U . . .
C4_2 C 0.7847(2) 0.24604(16) 0.77099(13) 0.0184(4) Uani 1 1 d . . . . .
C5_2 C 0.6493(2) 0.33534(17) 0.72960(12) 0.0176(4) Uani 1 1 d . . . . .
H5_2 H 0.555052 0.309553 0.701349 0.021 Uiso 1 1 calc R U . . .
C6_2 C 0.6484(2) 0.46188(16) 0.72853(12) 0.0167(3) Uani 1 1 d D . . . .
C7_2 C 1.0712(3) 0.4516(2) 0.8604(2) 0.0406(6) Uani 1 1 d . . . . .
H7A_2 H 1.135868 0.380243 0.899433 0.061 Uiso 1 1 calc R U . . .
H7B_2 H 1.019714 0.517395 0.899244 0.061 Uiso 1 1 calc R U . . .
H7C_2 H 1.154982 0.482452 0.812625 0.061 Uiso 1 1 calc R U . . .
C8_2 C 0.7828(3) 0.10938(18) 0.77050(17) 0.0300(5) Uani 1 1 d . . . . .
H8A_2 H 0.680860 0.087166 0.810063 0.045 Uiso 1 1 calc R U . . .
H8B_2 H 0.895538 0.060313 0.794545 0.045 Uiso 1 1 calc R U . . .
H8C_2 H 0.770682 0.092223 0.706581 0.045 Uiso 1 1 calc R U . . .
C9_2 C 0.4959(3) 0.55493(17) 0.68402(14) 0.0223(4) Uani 1 1 d . . . . .
H9A_2 H 0.405186 0.511157 0.665525 0.033 Uiso 1 1 calc R U . . .
H9B_2 H 0.542981 0.601635 0.628846 0.033 Uiso 1 1 calc R U . . .
H9C_2 H 0.440692 0.612274 0.728866 0.033 Uiso 1 1 calc R U . . .

loop_
_atom_site_aniso_label
_atom_site_aniso_U_11
_atom_site_aniso_U_22
_atom_site_aniso_U_33
_atom_site_aniso_U_23
_atom_site_aniso_U_13
_atom_site_aniso_U_12
B1_1 0.0076(18) 0.017(2) 0.009(2) 0.0003(15) -0.0032(17) -0.0011(14)
N2_1 0.0132(16) 0.0130(18) 0.0129(19) -0.0009(12) 0.0023(13) -0.0022(11)
N1_1 0.0159(15) 0.0121(17) 0.0132(17) -0.0035(11) -0.0009(12) -0.0014(10)
B2_1 0.0099(18) 0.018(2) 0.010(2) -0.0013(14) -0.0064(17) 0.0005(14)
Fe1_1 0.01010(13) 0.01509(14) 0.01744(14) -0.00293(10) 0.00005(9) -0.00088(9)
C1_1 0.0110(9) 0.102(2) 0.0128(9) -0.0144(11) -0.0005(7) -0.0160(11)
Fe2_1 0.01130(14) 0.01526(14) 0.01217(13) 0.00029(9) -0.00267(9) -0.00353(9)
C2_1 0.0317(11) 0.0306(11) 0.0296(11) 0.0149(9) -0.0207(9) -0.0140(9)
C3_1 0.0165(9) 0.0305(10) 0.0180(9) -0.0055(8) -0.0050(7) 0.0081(7)
C4_1 0.0130(9) 0.0330(11) 0.0337(11) 0.0075(9) -0.0033(8) -0.0087(8)
C5_1 0.0177(10) 0.0506(14) 0.0584(16) -0.0392(13) -0.0122(10) 0.0011(9)
C6_1 0.0110(8) 0.0280(10) 0.0284(10) -0.0037(8) -0.0007(7) 0.0016(7)
C7_1 0.0169(9) 0.0259(9) 0.0200(9) 0.0000(7) -0.0086(7) -0.0028(7)
C8_1 0.0211(10) 0.0476(13) 0.0151(9) 0.0013(8) -0.0057(8) 0.0032(9)
C9_1 0.0177(10) 0.0439(13) 0.0421(13) 0.0244(11) -0.0030(9) -0.0004(9)
C10_1 0.0198(10) 0.0177(10) 0.0710(17) 0.0012(10) -0.0081(10) 0.0035(8)
C11_1 0.0096(9) 0.0743(17) 0.0105(9) -0.0038(9) -0.0024(7) 0.0042(9)
C12_1 0.0256(10) 0.0186(9) 0.0401(12) -0.0115(8) -0.0128(9) 0.0071(8)
C13_1 0.0195(9) 0.0277(10) 0.0170(9) 0.0076(7) -0.0002(7) 0.0009(8)
C14_1 0.0238(10) 0.0276(10) 0.0199(9) -0.0089(8) -0.0119(8) 0.0052(8)
C15_1 0.0184(10) 0.0424(12) 0.0312(11) 0.0161(9) -0.0146(8) -0.0159(9)
C16_1 0.0187(9) 0.0309(10) 0.0170(9) 0.0021(8) -0.0082(7) -0.0010(8)
C17_1 0.0161(9) 0.0246(9) 0.0283(10) -0.0059(8) -0.0099(8) -0.0031(7)
C18_1 0.0118(9) 0.0344(11) 0.0269(10) -0.0015(8) -0.0005(7) -0.0014(8)
C19_1 0.0249(10) 0.0252(10) 0.0293(11) -0.0096(8) -0.0117(8) 0.0082(8)
C20_1 0.0279(11) 0.0194(9) 0.0353(12) 0.0076(8) -0.0174(9) -0.0049(8)
C1_2 0.0250(10) 0.0155(9) 0.0311(11) 0.0031(7) -0.0140(8) -0.0052(7)
C2_2 0.0207(9) 0.0199(9) 0.0256(10) 0.0039(7) -0.0081(8) -0.0039(7)
C3_2 0.0159(9) 0.0181(9) 0.0186(9) 0.0039(7) 0.0013(7) 0.0013(7)
C4_2 0.0193(9) 0.0159(8) 0.0188(9) -0.0018(7) 0.0077(7) -0.0033(7)
C5_2 0.0180(9) 0.0213(9) 0.0150(8) -0.0045(7) 0.0023(7) -0.0070(7)
C6_2 0.0176(9) 0.0191(8) 0.0134(8) 0.0000(6) -0.0017(7) -0.0037(7)
C7_2 0.0360(13) 0.0245(11) 0.0620(16) 0.0081(10) -0.0332(12) -0.0046(9)
C8_2 0.0273(11) 0.0165(9) 0.0456(13) -0.0042(8) 0.0044(9) -0.0040(8)
C9_2 0.0213(9) 0.0215(9) 0.0246(10) 0.0017(7) -0.0100(8) -0.0050(7)

loop_
_atom_type_symbol
_atom_type_description
_atom_type_scat_dispersion_real
_atom_type_scat_dispersion_imag
_atom_type_scat_source
C C 0.0033 0.0016 'International Tables Vol C Tables 4.2.6.8 and 6.1.1.4'
H H 0.0000 0.0000 'International Tables Vol C Tables 4.2.6.8 and 6.1.1.4'
B B 0.0013 0.0007 'International Tables Vol C Tables 4.2.6.8 and 6.1.1.4'
N N 0.0061 0.0033 'International Tables Vol C Tables 4.2.6.8 and 6.1.1.4'
Fe Fe 0.3463 0.8444 'International Tables Vol C Tables 4.2.6.8 and 6.1.1.4'

loop_
_geom_angle_atom_site_label_1
_geom_angle_atom_site_label_2
_geom_angle_atom_site_label_3
_geom_angle
_geom_angle_site_symmetry_1
_geom_angle_site_symmetry_3
_geom_angle_publ_flag
N2_1 B1_1 C1_2 118.3(3) . . ?
N2_1 B1_1 C1_1 108.7(3) . . ?
C1_2 B1_1 C1_1 132.9(3) . . ?
B1_1 N2_1 C11_1 123.7(3) . . ?
B1_1 N2_1 H2_1 118.2 . . ?
C11_1 N2_1 H2_1 118.2 . . ?
B2_1 N1_1 C1_1 122.9(3) . . ?
B2_1 N1_1 H1_1 118.6 . . ?
C1_1 N1_1 H1_1 118.6 . . ?
N1_1 B2_1 C1_2 119.5(3) . . ?
N1_1 B2_1 C11_1 109.9(3) . . ?
C1_2 B2_1 C11_1 130.4(3) . . ?
C5_1 Fe1_1 C4_1 40.59(9) . . ?
C5_1 Fe1_1 C3_1 68.01(9) . . ?
C4_1 Fe1_1 C3_1 40.39(9) . . ?
C5_1 Fe1_1 C10_1 107.04(10) . . ?
C4_1 Fe1_1 C10_1 119.40(9) . . ?
C3_1 Fe1_1 C10_1 154.35(9) . . ?
C5_1 Fe1_1 C2_1 67.90(10) . . ?
C4_1 Fe1_1 C2_1 67.99(8) . . ?
C3_1 Fe1_1 C2_1 40.46(9) . . ?
C10_1 Fe1_1 C2_1 163.15(11) . . ?
C5_1 Fe1_1 C6_1 120.82(9) . . ?
C4_1 Fe1_1 C6_1 155.14(9) . . ?
C3_1 Fe1_1 C6_1 163.37(9) . . ?
C10_1 Fe1_1 C6_1 40.95(9) . . ?
C2_1 Fe1_1 C6_1 126.55(9) . . ?
C5_1 Fe1_1 C9_1 124.30(12) . . ?
C4_1 Fe1_1 C9_1 106.45(9) . . ?
C3_1 Fe1_1 C9_1 119.93(9) . . ?
C10_1 Fe1_1 C9_1 40.57(11) . . ?
C2_1 Fe1_1 C9_1 155.60(11) . . ?
C6_1 Fe1_1 C9_1 68.50(9) . . ?
C5_1 Fe1_1 C7_1 156.81(9) . . ?
C4_1 Fe1_1 C7_1 161.93(9) . . ?
C3_1 Fe1_1 C7_1 126.30(8) . . ?
C10_1 Fe1_1 C7_1 68.10(9) . . ?
C2_1 Fe1_1 C7_1 109.82(8) . . ?
C6_1 Fe1_1 C7_1 40.60(8) . . ?
C9_1 Fe1_1 C7_1 67.69(9) . . ?
C5_1 Fe1_1 C8_1 160.84(11) . . ?
C4_1 Fe1_1 C8_1 124.32(9) . . ?
C3_1 Fe1_1 C8_1 108.06(8) . . ?
C10_1 Fe1_1 C8_1 67.90(10) . . ?
C2_1 Fe1_1 C8_1 122.16(9) . . ?
C6_1 Fe1_1 C8_1 68.34(8) . . ?
C9_1 Fe1_1 C8_1 39.98(10) . . ?
C7_1 Fe1_1 C8_1 40.38(8) . . ?
C5_1 Fe1_1 C1_1 40.68(11) . . ?
C4_1 Fe1_1 C1_1 68.36(9) . . ?
C3_1 Fe1_1 C1_1 68.11(9) . . ?
C10_1 Fe1_1 C1_1 125.55(11) . . ?
C2_1 Fe1_1 C1_1 40.27(11) . . ?
C6_1 Fe1_1 C1_1 108.49(9) . . ?
C9_1 Fe1_1 C1_1 161.93(12) . . ?
C7_1 Fe1_1 C1_1 122.43(9) . . ?
C8_1 Fe1_1 C1_1 157.11(11) . . ?
C2_1 C1_1 C5_1 106.77(19) . . ?
C2_1 C1_1 N1_1 145.7(3) . . ?
C5_1 C1_1 N1_1 107.5(2) . . ?
C2_1 C1_1 B1_1 108.3(3) . . ?
C5_1 C1_1 B1_1 144.7(3) . . ?
C2_1 C1_1 Fe1_1 69.22(11) . . ?
C5_1 C1_1 Fe1_1 68.59(13) . . ?
N1_1 C1_1 Fe1_1 122.76(18) . . ?
B1_1 C1_1 Fe1_1 128.74(17) . . ?
C13_1 Fe2_1 C14_1 40.66(9) . . ?
C13_1 Fe2_1 C18_1 105.32(8) . . ?
C14_1 Fe2_1 C18_1 122.17(9) . . ?
C13_1 Fe2_1 C12_1 40.62(9) . . ?
C14_1 Fe2_1 C12_1 68.20(8) . . ?
C18_1 Fe2_1 C12_1 120.52(9) . . ?
C13_1 Fe2_1 C17_1 122.42(9) . . ?
C14_1 Fe2_1 C17_1 158.79(9) . . ?
C18_1 Fe2_1 C17_1 40.86(8) . . ?
C12_1 Fe2_1 C17_1 107.19(8) . . ?
C13_1 Fe2_1 C15_1 68.27(8) . . ?
C14_1 Fe2_1 C15_1 40.67(9) . . ?
C18_1 Fe2_1 C15_1 159.82(10) . . ?
C12_1 Fe2_1 C15_1 67.87(9) . . ?
C17_1 Fe2_1 C15_1 158.70(9) . . ?
C13_1 Fe2_1 C19_1 120.35(9) . . ?
C14_1 Fe2_1 C19_1 106.82(8) . . ?
C18_1 Fe2_1 C19_1 40.83(9) . . ?
C12_1 Fe2_1 C19_1 156.09(10) . . ?
C17_1 Fe2_1 C19_1 68.53(8) . . ?
C15_1 Fe2_1 C19_1 124.53(9) . . ?
C13_1 Fe2_1 C16_1 159.81(9) . . ?
C14_1 Fe2_1 C16_1 158.87(9) . . ?
C18_1 Fe2_1 C16_1 68.48(8) . . ?
C12_1 Fe2_1 C16_1 124.66(9) . . ?
C17_1 Fe2_1 C16_1 40.52(8) . . ?
C15_1 Fe2_1 C16_1 123.95(8) . . ?
C19_1 Fe2_1 C16_1 68.31(8) . . ?
C13_1 Fe2_1 C20_1 156.88(9) . . ?
C14_1 Fe2_1 C20_1 122.45(8) . . ?
C18_1 Fe2_1 C20_1 68.48(9) . . ?
C12_1 Fe2_1 C20_1 161.75(10) . . ?
C17_1 Fe2_1 C20_1 68.32(8) . . ?
C15_1 Fe2_1 C20_1 109.48(9) . . ?
C19_1 Fe2_1 C20_1 40.54(9) . . ?
C16_1 Fe2_1 C20_1 40.59(8) . . ?
C13_1 Fe2_1 C11_1 68.10(8) . . ?
C14_1 Fe2_1 C11_1 68.22(8) . . ?
C18_1 Fe2_1 C11_1 156.79(10) . . ?
C12_1 Fe2_1 C11_1 40.15(10) . . ?
C17_1 Fe2_1 C11_1 122.49(9) . . ?
C15_1 Fe2_1 C11_1 40.44(10) . . ?
C19_1 Fe2_1 C11_1 161.79(10) . . ?
C16_1 Fe2_1 C11_1 109.61(8) . . ?
C20_1 Fe2_1 C11_1 126.14(10) . . ?
C3_1 C2_1 C1_1 108.65(19) . . ?
C3_1 C2_1 Fe1_1 69.44(11) . . ?
C1_1 C2_1 Fe1_1 70.51(14) . . ?
C3_1 C2_1 H2A_1 125.7 . . ?
C1_1 C2_1 H2A_1 125.7 . . ?
Fe1_1 C2_1 H2A_1 126.0 . . ?
C4_1 C3_1 C2_1 108.20(18) . . ?
C4_1 C3_1 Fe1_1 69.79(11) . . ?
C2_1 C3_1 Fe1_1 70.10(12) . . ?
C4_1 C3_1 H3_1 125.9 . . ?
C2_1 C3_1 H3_1 125.9 . . ?
Fe1_1 C3_1 H3_1 125.8 . . ?
C3_1 C4_1 C5_1 107.79(19) . . ?
C3_1 C4_1 Fe1_1 69.82(11) . . ?
C5_1 C4_1 Fe1_1 69.62(12) . . ?
C3_1 C4_1 H4_1 126.1 . . ?
C5_1 C4_1 H4_1 126.1 . . ?
Fe1_1 C4_1 H4_1 126.0 . . ?
C4_1 C5_1 C1_1 108.59(19) . . ?
C4_1 C5_1 Fe1_1 69.80(12) . . ?
C1_1 C5_1 Fe1_1 70.72(12) . . ?
C4_1 C5_1 H5_1 125.7 . . ?
C1_1 C5_1 H5_1 125.7 . . ?
Fe1_1 C5_1 H5_1 125.4 . . ?
C7_1 C6_1 C10_1 106.94(19) . . ?
C7_1 C6_1 Fe1_1 69.90(11) . . ?
C10_1 C6_1 Fe1_1 69.31(11) . . ?
C7_1 C6_1 H6_1 126.5 . . ?
C10_1 C6_1 H6_1 126.5 . . ?
Fe1_1 C6_1 H6_1 125.8 . . ?
C8_1 C7_1 C6_1 108.50(19) . . ?
C8_1 C7_1 Fe1_1 70.02(12) . . ?
C6_1 C7_1 Fe1_1 69.51(11) . . ?
C8_1 C7_1 H7_1 125.8 . . ?
C6_1 C7_1 H7_1 125.8 . . ?
Fe1_1 C7_1 H7_1 126.3 . . ?
C9_1 C8_1 C7_1 108.11(19) . . ?
C9_1 C8_1 Fe1_1 69.75(13) . . ?
C7_1 C8_1 Fe1_1 69.60(11) . . ?
C9_1 C8_1 H8_1 125.9 . . ?
C7_1 C8_1 H8_1 125.9 . . ?
Fe1_1 C8_1 H8_1 126.3 . . ?
C8_1 C9_1 C10_1 108.35(19) . . ?
C8_1 C9_1 Fe1_1 70.27(12) . . ?
C10_1 C9_1 Fe1_1 69.35(13) . . ?
C8_1 C9_1 H9_1 125.8 . . ?
C10_1 C9_1 H9_1 125.8 . . ?
Fe1_1 C9_1 H9_1 126.1 . . ?
C9_1 C10_1 C6_1 108.1(2) . . ?
C9_1 C10_1 Fe1_1 70.08(12) . . ?
C6_1 C10_1 Fe1_1 69.74(11) . . ?
C9_1 C10_1 H10_1 125.9 . . ?
C6_1 C10_1 H10_1 125.9 . . ?
Fe1_1 C10_1 H10_1 125.8 . . ?
C12_1 C11_1 C15_1 107.28(18) . . ?
C12_1 C11_1 N2_1 145.6(3) . . ?
C15_1 C11_1 N2_1 106.9(2) . . ?
C12_1 C11_1 B2_1 110.5(2) . . ?
C15_1 C11_1 B2_1 141.8(2) . . ?
C12_1 C11_1 Fe2_1 68.95(11) . . ?
C15_1 C11_1 Fe2_1 68.85(12) . . ?
N2_1 C11_1 Fe2_1 121.87(17) . . ?
B2_1 C11_1 Fe2_1 130.55(16) . . ?
C11_1 C12_1 C13_1 108.76(19) . . ?
C11_1 C12_1 Fe2_1 70.90(12) . . ?
C13_1 C12_1 Fe2_1 69.41(11) . . ?
C11_1 C12_1 H12_1 125.6 . . ?
C13_1 C12_1 H12_1 125.6 . . ?
Fe2_1 C12_1 H12_1 125.6 . . ?
C14_1 C13_1 C12_1 107.83(18) . . ?
C14_1 C13_1 Fe2_1 69.76(11) . . ?
C12_1 C13_1 Fe2_1 69.96(11) . . ?
C14_1 C13_1 H13_1 126.1 . . ?
C12_1 C13_1 H13_1 126.1 . . ?
Fe2_1 C13_1 H13_1 125.8 . . ?
C13_1 C14_1 C15_1 107.76(18) . . ?
C13_1 C14_1 Fe2_1 69.58(11) . . ?
C15_1 C14_1 Fe2_1 69.88(11) . . ?
C13_1 C14_1 H14_1 126.1 . . ?
C15_1 C14_1 H14_1 126.1 . . ?
Fe2_1 C14_1 H14_1 126.0 . . ?
C14_1 C15_1 C11_1 108.36(18) . . ?
C14_1 C15_1 Fe2_1 69.44(11) . . ?
C11_1 C15_1 Fe2_1 70.71(11) . . ?
C14_1 C15_1 H15_1 125.8 . . ?
C11_1 C15_1 H15_1 125.8 . . ?
Fe2_1 C15_1 H15_1 125.6 . . ?
C17_1 C16_1 C20_1 108.10(18) . . ?
C17_1 C16_1 Fe2_1 69.46(11) . . ?
C20_1 C16_1 Fe2_1 69.78(11) . . ?
C17_1 C16_1 H16_1 126.0 . . ?
C20_1 C16_1 H16_1 126.0 . . ?
Fe2_1 C16_1 H16_1 126.4 . . ?
C16_1 C17_1 C18_1 108.14(17) . . ?
C16_1 C17_1 Fe2_1 70.02(11) . . ?
C18_1 C17_1 Fe2_1 69.53(11) . . ?
C16_1 C17_1 H17_1 125.9 . . ?
C18_1 C17_1 H17_1 125.9 . . ?
Fe2_1 C17_1 H17_1 126.1 . . ?
C19_1 C18_1 C17_1 107.60(18) . . ?
C19_1 C18_1 Fe2_1 69.63(11) . . ?
C17_1 C18_1 Fe2_1 69.60(11) . . ?
C19_1 C18_1 H18_1 126.2 . . ?
C17_1 C18_1 H18_1 126.2 . . ?
Fe2_1 C18_1 H18_1 126.1 . . ?
C20_1 C19_1 C18_1 108.21(18) . . ?
C20_1 C19_1 Fe2_1 70.07(12) . . ?
C18_1 C19_1 Fe2_1 69.54(11) . . ?
C20_1 C19_1 H19_1 125.9 . . ?
C18_1 C19_1 H19_1 125.9 . . ?
Fe2_1 C19_1 H19_1 126.1 . . ?
C19_1 C20_1 C16_1 107.95(18) . . ?
C19_1 C20_1 Fe2_1 69.39(11) . . ?
C16_1 C20_1 Fe2_1 69.63(11) . . ?
C19_1 C20_1 H20_1 126.0 . . ?
C16_1 C20_1 H20_1 126.0 . . ?
Fe2_1 C20_1 H20_1 126.5 . . ?
C6_2 C1_2 C2_2 118.49(17) . . ?
C6_2 C1_2 B1_1 121.00(19) . . ?
C2_2 C1_2 B1_1 117.3(2) . . ?
C6_2 C1_2 B2_1 119.70(19) . . ?
C2_2 C1_2 B2_1 119.55(19) . . ?
C3_2 C2_2 C1_2 119.86(17) . . ?
C3_2 C2_2 C7_2 119.73(17) . . ?
C1_2 C2_2 C7_2 120.41(17) . . ?
C4_2 C3_2 C2_2 121.79(17) . . ?
C4_2 C3_2 H3_2 119.1 . . ?
C2_2 C3_2 H3_2 119.1 . . ?
C5_2 C4_2 C3_2 117.89(16) . . ?
C5_2 C4_2 C8_2 120.44(18) . . ?
C3_2 C4_2 C8_2 121.65(17) . . ?
C4_2 C5_2 C6_2 121.63(17) . . ?
C4_2 C5_2 H5_2 119.2 . . ?
C6_2 C5_2 H5_2 119.2 . . ?
C5_2 C6_2 C1_2 120.28(17) . . ?
C5_2 C6_2 C9_2 119.36(16) . . ?
C1_2 C6_2 C9_2 120.36(16) . . ?
C2_2 C7_2 H7A_2 109.5 . . ?
C2_2 C7_2 H7B_2 109.5 . . ?
H7A_2 C7_2 H7B_2 109.5 . . ?
C2_2 C7_2 H7C_2 109.5 . . ?
H7A_2 C7_2 H7C_2 109.5 . . ?
H7B_2 C7_2 H7C_2 109.5 . . ?
C4_2 C8_2 H8A_2 109.5 . . ?
C4_2 C8_2 H8B_2 109.5 . . ?
H8A_2 C8_2 H8B_2 109.5 . . ?
C4_2 C8_2 H8C_2 109.5 . . ?
H8A_2 C8_2 H8C_2 109.5 . . ?
H8B_2 C8_2 H8C_2 109.5 . . ?
C6_2 C9_2 H9A_2 109.5 . . ?
C6_2 C9_2 H9B_2 109.5 . . ?
H9A_2 C9_2 H9B_2 109.5 . . ?
C6_2 C9_2 H9C_2 109.5 . . ?
H9A_2 C9_2 H9C_2 109.5 . . ?
H9B_2 C9_2 H9C_2 109.5 . . ?

loop_
_geom_bond_atom_site_label_1
_geom_bond_atom_site_label_2
_geom_bond_distance
_geom_bond_site_symmetry_2
_geom_bond_publ_flag
B1_1 N2_1 1.401(5) . ?
B1_1 C1_2 1.627(4) . ?
B1_1 C1_1 1.654(5) . ?
N2_1 C11_1 1.447(4) . ?
N2_1 H2_1 0.8800 . ?
N1_1 B2_1 1.403(5) . ?
N1_1 C1_1 1.448(3) . ?
N1_1 H1_1 0.8800 . ?
B2_1 C1_2 1.641(4) . ?
B2_1 C11_1 1.646(5) . ?
Fe1_1 C5_1 2.033(2) . ?
Fe1_1 C4_1 2.035(2) . ?
Fe1_1 C3_1 2.0357(19) . ?
Fe1_1 C10_1 2.040(2) . ?
Fe1_1 C2_1 2.044(2) . ?
Fe1_1 C6_1 2.0457(19) . ?
Fe1_1 C9_1 2.050(2) . ?
Fe1_1 C7_1 2.0509(19) . ?
Fe1_1 C8_1 2.056(2) . ?
Fe1_1 C1_1 2.061(2) . ?
C1_1 C2_1 1.414(4) . ?
C1_1 C5_1 1.423(4) . ?
Fe2_1 C13_1 2.0342(19) . ?
Fe2_1 C14_1 2.0366(19) . ?
Fe2_1 C18_1 2.041(2) . ?
Fe2_1 C12_1 2.041(2) . ?
Fe2_1 C17_1 2.0423(19) . ?
Fe2_1 C15_1 2.042(2) . ?
Fe2_1 C19_1 2.043(2) . ?
Fe2_1 C16_1 2.0497(19) . ?
Fe2_1 C20_1 2.052(2) . ?
Fe2_1 C11_1 2.067(2) . ?
C2_1 C3_1 1.411(3) . ?
C2_1 H2A_1 0.9500 . ?
C3_1 C4_1 1.405(3) . ?
C3_1 H3_1 0.9500 . ?
C4_1 C5_1 1.411(3) . ?
C4_1 H4_1 0.9500 . ?
C5_1 H5_1 0.9500 . ?
C6_1 C7_1 1.421(3) . ?
C6_1 C10_1 1.429(3) . ?
C6_1 H6_1 0.9500 . ?
C7_1 C8_1 1.418(3) . ?
C7_1 H7_1 0.9500 . ?
C8_1 C9_1 1.404(4) . ?
C8_1 H8_1 0.9500 . ?
C9_1 C10_1 1.418(4) . ?
C9_1 H9_1 0.9500 . ?
C10_1 H10_1 0.9500 . ?
C11_1 C12_1 1.410(3) . ?
C11_1 C15_1 1.421(4) . ?
C12_1 C13_1 1.415(3) . ?
C12_1 H12_1 0.9500 . ?
C13_1 C14_1 1.414(3) . ?
C13_1 H13_1 0.9500 . ?
C14_1 C15_1 1.418(3) . ?
C14_1 H14_1 0.9500 . ?
C15_1 H15_1 0.9500 . ?
C16_1 C17_1 1.417(3) . ?
C16_1 C20_1 1.423(3) . ?
C16_1 H16_1 0.9500 . ?
C17_1 C18_1 1.426(3) . ?
C17_1 H17_1 0.9500 . ?
C18_1 C19_1 1.424(3) . ?
C18_1 H18_1 0.9500 . ?
C19_1 C20_1 1.418(3) . ?
C19_1 H19_1 0.9500 . ?
C20_1 H20_1 0.9500 . ?
C1_2 C6_2 1.401(3) . ?
C1_2 C2_2 1.412(3) . ?
C2_2 C3_2 1.394(3) . ?
C2_2 C7_2 1.512(3) . ?
C3_2 C4_2 1.393(3) . ?
C3_2 H3_2 0.9500 . ?
C4_2 C5_2 1.391(3) . ?
C4_2 C8_2 1.514(3) . ?
C5_2 C6_2 1.395(3) . ?
C5_2 H5_2 0.9500 . ?
C6_2 C9_2 1.513(2) . ?
C7_2 H7A_2 0.9800 . ?
C7_2 H7B_2 0.9800 . ?
C7_2 H7C_2 0.9800 . ?
C8_2 H8A_2 0.9800 . ?
C8_2 H8B_2 0.9800 . ?
C8_2 H8C_2 0.9800 . ?
C9_2 H9A_2 0.9800 . ?
C9_2 H9B_2 0.9800 . ?
C9_2 H9C_2 0.9800 . ?

loop_
_geom_torsion_atom_site_label_1
_geom_torsion_atom_site_label_2
_geom_torsion_atom_site_label_3
_geom_torsion_atom_site_label_4
_geom_torsion
_geom_torsion_site_symmetry_1
_geom_torsion_site_symmetry_2
_geom_torsion_site_symmetry_3
_geom_torsion_site_symmetry_4
_geom_torsion_publ_flag
C1_2 B1_1 N2_1 C11_1 2.5(4) . . . . ?
C1_1 B1_1 N2_1 C11_1 -176.0(2) . . . . ?
C1_1 N1_1 B2_1 C1_2 -6.0(4) . . . . ?
C1_1 N1_1 B2_1 C11_1 170.1(2) . . . . ?
B2_1 N1_1 C1_1 C2_1 12.4(5) . . . . ?
B2_1 N1_1 C1_1 C5_1 -171.0(3) . . . . ?
B2_1 N1_1 C1_1 Fe1_1 113.6(3) . . . . ?
N2_1 B1_1 C1_1 C2_1 -180.0(2) . . . . ?
C1_2 B1_1 C1_1 C2_1 1.8(4) . . . . ?
N2_1 B1_1 C1_1 C5_1 6.6(5) . . . . ?
C1_2 B1_1 C1_1 C5_1 -171.6(3) . . . . ?
N2_1 B1_1 C1_1 Fe1_1 -102.3(3) . . . . ?
C1_2 B1_1 C1_1 Fe1_1 79.5(4) . . . . ?
C5_1 C1_1 C2_1 C3_1 0.6(2) . . . . ?
N1_1 C1_1 C2_1 C3_1 177.2(3) . . . . ?
B1_1 C1_1 C2_1 C3_1 -175.43(19) . . . . ?
Fe1_1 C1_1 C2_1 C3_1 59.16(13) . . . . ?
C5_1 C1_1 C2_1 Fe1_1 -58.53(15) . . . . ?
N1_1 C1_1 C2_1 Fe1_1 118.1(4) . . . . ?
B1_1 C1_1 C2_1 Fe1_1 125.41(18) . . . . ?
C1_1 C2_1 C3_1 C4_1 -0.2(2) . . . . ?
Fe1_1 C2_1 C3_1 C4_1 59.63(13) . . . . ?
C1_1 C2_1 C3_1 Fe1_1 -59.82(15) . . . . ?
C2_1 C3_1 C4_1 C5_1 -0.3(2) . . . . ?
Fe1_1 C3_1 C4_1 C5_1 59.49(14) . . . . ?
C2_1 C3_1 C4_1 Fe1_1 -59.82(14) . . . . ?
C3_1 C4_1 C5_1 C1_1 0.7(2) . . . . ?
Fe1_1 C4_1 C5_1 C1_1 60.34(15) . . . . ?
C3_1 C4_1 C5_1 Fe1_1 -59.62(14) . . . . ?
C2_1 C1_1 C5_1 C4_1 -0.8(2) . . . . ?
N1_1 C1_1 C5_1 C4_1 -178.83(19) . . . . ?
B1_1 C1_1 C5_1 C4_1 172.7(3) . . . . ?
Fe1_1 C1_1 C5_1 C4_1 -59.76(15) . . . . ?
C2_1 C1_1 C5_1 Fe1_1 58.93(14) . . . . ?
N1_1 C1_1 C5_1 Fe1_1 -119.07(18) . . . . ?
B1_1 C1_1 C5_1 Fe1_1 -127.6(4) . . . . ?
C10_1 C6_1 C7_1 C8_1 0.3(2) . . . . ?
Fe1_1 C6_1 C7_1 C8_1 -59.35(13) . . . . ?
C10_1 C6_1 C7_1 Fe1_1 59.68(14) . . . . ?
C6_1 C7_1 C8_1 C9_1 -0.3(2) . . . . ?
Fe1_1 C7_1 C8_1 C9_1 -59.33(14) . . . . ?
C6_1 C7_1 C8_1 Fe1_1 59.04(13) . . . . ?
C7_1 C8_1 C9_1 C10_1 0.1(2) . . . . ?
Fe1_1 C8_1 C9_1 C10_1 -59.09(16) . . . . ?
C7_1 C8_1 C9_1 Fe1_1 59.24(13) . . . . ?
C8_1 C9_1 C10_1 C6_1 0.1(2) . . . . ?
Fe1_1 C9_1 C10_1 C6_1 -59.61(15) . . . . ?
C8_1 C9_1 C10_1 Fe1_1 59.67(15) . . . . ?
C7_1 C6_1 C10_1 C9_1 -0.2(2) . . . . ?
Fe1_1 C6_1 C10_1 C9_1 59.82(15) . . . . ?
C7_1 C6_1 C10_1 Fe1_1 -60.06(14) . . . . ?
B1_1 N2_1 C11_1 C12_1 -21.6(5) . . . . ?
B1_1 N2_1 C11_1 C15_1 164.0(3) . . . . ?
B1_1 N2_1 C11_1 Fe2_1 -120.8(3) . . . . ?
N1_1 B2_1 C11_1 C12_1 168.0(2) . . . . ?
C1_2 B2_1 C11_1 C12_1 -16.4(4) . . . . ?
N1_1 B2_1 C11_1 C15_1 -20.0(4) . . . . ?
C1_2 B2_1 C11_1 C15_1 155.5(3) . . . . ?
N1_1 B2_1 C11_1 Fe2_1 88.7(3) . . . . ?
C1_2 B2_1 C11_1 Fe2_1 -95.8(3) . . . . ?
C15_1 C11_1 C12_1 C13_1 -0.9(2) . . . . ?
N2_1 C11_1 C12_1 C13_1 -175.4(3) . . . . ?
B2_1 C11_1 C12_1 C13_1 173.85(18) . . . . ?
Fe2_1 C11_1 C12_1 C13_1 -59.30(14) . . . . ?
C15_1 C11_1 C12_1 Fe2_1 58.36(14) . . . . ?
N2_1 C11_1 C12_1 Fe2_1 -116.1(4) . . . . ?
B2_1 C11_1 C12_1 Fe2_1 -126.85(17) . . . . ?
C11_1 C12_1 C13_1 C14_1 0.5(2) . . . . ?
Fe2_1 C12_1 C13_1 C14_1 -59.73(13) . . . . ?
C11_1 C12_1 C13_1 Fe2_1 60.22(14) . . . . ?
C12_1 C13_1 C14_1 C15_1 0.2(2) . . . . ?
Fe2_1 C13_1 C14_1 C15_1 -59.69(13) . . . . ?
C12_1 C13_1 C14_1 Fe2_1 59.85(14) . . . . ?
C13_1 C14_1 C15_1 C11_1 -0.7(2) . . . . ?
Fe2_1 C14_1 C15_1 C11_1 -60.25(14) . . . . ?
C13_1 C14_1 C15_1 Fe2_1 59.50(13) . . . . ?
C12_1 C11_1 C15_1 C14_1 1.0(2) . . . . ?
N2_1 C11_1 C15_1 C14_1 177.76(18) . . . . ?
B2_1 C11_1 C15_1 C14_1 -171.0(3) . . . . ?
Fe2_1 C11_1 C15_1 C14_1 59.46(14) . . . . ?
C12_1 C11_1 C15_1 Fe2_1 -58.42(14) . . . . ?
N2_1 C11_1 C15_1 Fe2_1 118.30(18) . . . . ?
B2_1 C11_1 C15_1 Fe2_1 129.5(3) . . . . ?
C20_1 C16_1 C17_1 C18_1 0.0(2) . . . . ?
Fe2_1 C16_1 C17_1 C18_1 59.29(13) . . . . ?
C20_1 C16_1 C17_1 Fe2_1 -59.28(13) . . . . ?
C16_1 C17_1 C18_1 C19_1 -0.1(2) . . . . ?
Fe2_1 C17_1 C18_1 C19_1 59.50(13) . . . . ?
C16_1 C17_1 C18_1 Fe2_1 -59.59(13) . . . . ?
C17_1 C18_1 C19_1 C20_1 0.1(2) . . . . ?
Fe2_1 C18_1 C19_1 C20_1 59.62(14) . . . . ?
C17_1 C18_1 C19_1 Fe2_1 -59.49(13) . . . . ?
C18_1 C19_1 C20_1 C16_1 -0.1(2) . . . . ?
Fe2_1 C19_1 C20_1 C16_1 59.16(13) . . . . ?
C18_1 C19_1 C20_1 Fe2_1 -59.29(13) . . . . ?
C17_1 C16_1 C20_1 C19_1 0.1(2) . . . . ?
Fe2_1 C16_1 C20_1 C19_1 -59.01(13) . . . . ?
C17_1 C16_1 C20_1 Fe2_1 59.09(13) . . . . ?
N2_1 B1_1 C1_2 C6_2 100.6(3) . . . . ?
C1_1 B1_1 C1_2 C6_2 -81.4(4) . . . . ?
N2_1 B1_1 C1_2 C2_2 -100.0(3) . . . . ?
C1_1 B1_1 C1_2 C2_2 78.1(4) . . . . ?
N1_1 B2_1 C1_2 C6_2 -98.6(3) . . . . ?
C11_1 B2_1 C1_2 C6_2 86.2(3) . . . . ?
N1_1 B2_1 C1_2 C2_2 98.7(3) . . . . ?
C11_1 B2_1 C1_2 C2_2 -76.5(4) . . . . ?
C6_2 C1_2 C2_2 C3_2 2.1(3) . . . . ?
B1_1 C1_2 C2_2 C3_2 -157.8(2) . . . . ?
B2_1 C1_2 C2_2 C3_2 165.1(2) . . . . ?
C6_2 C1_2 C2_2 C7_2 -178.7(2) . . . . ?
B1_1 C1_2 C2_2 C7_2 21.3(3) . . . . ?
B2_1 C1_2 C2_2 C7_2 -15.8(4) . . . . ?
C1_2 C2_2 C3_2 C4_2 -0.1(3) . . . . ?
C7_2 C2_2 C3_2 C4_2 -179.3(2) . . . . ?
C2_2 C3_2 C4_2 C5_2 -1.8(3) . . . . ?
C2_2 C3_2 C4_2 C8_2 179.42(18) . . . . ?
C3_2 C4_2 C5_2 C6_2 1.6(3) . . . . ?
C8_2 C4_2 C5_2 C6_2 -179.60(17) . . . . ?
C4_2 C5_2 C6_2 C1_2 0.5(3) . . . . ?
C4_2 C5_2 C6_2 C9_2 -178.92(17) . . . . ?
C2_2 C1_2 C6_2 C5_2 -2.3(3) . . . . ?
B1_1 C1_2 C6_2 C5_2 156.9(2) . . . . ?
B2_1 C1_2 C6_2 C5_2 -165.2(2) . . . . ?
C2_2 C1_2 C6_2 C9_2 177.04(18) . . . . ?
B1_1 C1_2 C6_2 C9_2 -23.7(3) . . . . ?
B2_1 C1_2 C6_2 C9_2 14.2(3) . . . . ?
